data_8102429
loop_
_publ_author_name
'Jing-Jing Hu'
'Chuan-Ming Jin'
'Zhu Zhu'
'Hong-Feng Mei'

_publ_section_title
;
 Crystal structure of 1,4-bis[(2-phenylazo)imidazol- 1-yl]-butane,
 C22H22N8
;
_journal_issue 2
_journal_name_full 'Zeitschrift f\"ur Kristallographie - New Crystal Structures'
_journal_page_first 219
_journal_volume 224
_journal_year 2009
_chemical_formula_moiety 'C11 H11 N4'
_chemical_formula_sum 'C11 H11 N4'
_chemical_formula_weight 199.24
_space_group_IT_number 14
_symmetry_cell_setting monoclinic
_symmetry_space_group_name_Hall '-P 2yn'
_symmetry_space_group_name_H-M 'P 1 21/n 1'
_atom_sites_solution_hydrogens geom
_atom_sites_solution_primary direct
_atom_sites_solution_secondary difmap
_audit_creation_method SHELXL-97
_cell_angle_alpha 90.00
_cell_angle_beta 101.572(2)
_cell_angle_gamma 90.00
_cell_formula_units_Z 4
_cell_length_a 8.1850(11)
_cell_length_b 12.9063(17)
_cell_length_c 9.8571(13)
_cell_measurement_reflns_used 733
_cell_measurement_temperature 298(2)
_cell_measurement_theta_max 21.14
_cell_measurement_theta_min 2.63
_cell_volume 1020.1(2)
_computing_cell_refinement 'Bruker SMART'
_computing_data_collection 'Bruker SMART'
_computing_data_reduction 'Bruker SAINT'
_computing_molecular_graphics 'Bruker SHELXTL'
_computing_publication_material 'Bruker SHELXTL'
_computing_structure_refinement 'SHELXL-97 (Sheldrick, 1997)'
_computing_structure_solution 'SHELXS-97 (Sheldrick, 1997)'
_diffrn_ambient_temperature 298(2)
_diffrn_measured_fraction_theta_full 0.997
_diffrn_measured_fraction_theta_max 0.997
_diffrn_measurement_device_type 'CCD area detector'
_diffrn_measurement_method 'phi and omega scans'
_diffrn_radiation_monochromator graphite
_diffrn_radiation_source 'fine-focus sealed tube'
_diffrn_radiation_type MoK\a
_diffrn_radiation_wavelength 0.71073
_diffrn_reflns_av_R_equivalents 0.0441
_diffrn_reflns_av_sigmaI/netI 0.0592
_diffrn_reflns_limit_h_max 9
_diffrn_reflns_limit_h_min -10
_diffrn_reflns_limit_k_max 11
_diffrn_reflns_limit_k_min -15
_diffrn_reflns_limit_l_max 10
_diffrn_reflns_limit_l_min -12
_diffrn_reflns_number 5590
_diffrn_reflns_theta_full 26.00
_diffrn_reflns_theta_max 26.00
_diffrn_reflns_theta_min 2.63
_diffrn_standards_decay_% 0
_diffrn_standards_number 0
_exptl_absorpt_coefficient_mu 0.083
_exptl_absorpt_correction_T_max 0.9917
_exptl_absorpt_correction_T_min 0.9812
_exptl_absorpt_correction_type multi-scan
_exptl_absorpt_process_details SADABS,Sheldrick,1997
_exptl_crystal_colour Orange
_exptl_crystal_density_diffrn 1.297
_exptl_crystal_density_method 'not measured'
_exptl_crystal_description plate
_exptl_crystal_F_000 420
_exptl_crystal_size_max 0.23
_exptl_crystal_size_mid 0.10
_exptl_crystal_size_min 0.10
_refine_diff_density_max 0.183
_refine_diff_density_min -0.182
_refine_diff_density_rms 0.044
_refine_ls_extinction_method none
_refine_ls_goodness_of_fit_ref 1.019
_refine_ls_hydrogen_treatment constr
_refine_ls_matrix_type full
_refine_ls_number_parameters 136
_refine_ls_number_reflns 1996
_refine_ls_number_restraints 0
_refine_ls_restrained_S_all 1.019
_refine_ls_R_factor_all 0.0985
_refine_ls_R_factor_gt 0.0605
_refine_ls_shift/su_max 0.000
_refine_ls_shift/su_mean 0.000
_refine_ls_structure_factor_coef Fsqd
_refine_ls_weighting_details 'calc w=1/[\s^2^(Fo^2^)+(0.0794P)^2^+0.0000P] where P=(Fo^2^+2Fc^2^)/3'
_refine_ls_weighting_scheme calc
_refine_ls_wR_factor_gt 0.1439
_refine_ls_wR_factor_ref 0.1603
_reflns_number_gt 1296
_reflns_number_total 1996
_reflns_threshold_expression 'I > 2\s(I)'
_cod_data_source_file 1267-2549.cff
_cod_data_source_block 080604cm
_cod_depositor_comments
;
The following automatic conversions were performed:
'_symmetry_cell_setting' value 'Monoclinic' changed to 'monoclinic'
according to '/home/saulius/struct/CIF-dictionaries/cif_core.dic'
dictionary named 'cif_core.dic' version 2.4.1 from 2010-06-29.

Automatic conversion script
Id: cif_fix_enum 1555 2011-01-17 13:19:09Z saulius 
;
_cod_original_sg_symbol_H-M P2(1)/n
_cod_database_code 8102429

loop_
_symmetry_equiv_pos_as_xyz
'x, y, z'
'-x+1/2, y+1/2, -z+1/2'
'-x, -y, -z'
'x-1/2, -y-1/2, z-1/2'

loop_
_atom_site_label
_atom_site_type_symbol
_atom_site_fract_x
_atom_site_fract_y
_atom_site_fract_z
_atom_site_U_iso_or_equiv
_atom_site_adp_type
_atom_site_occupancy
_atom_site_symmetry_multiplicity
_atom_site_calc_flag
_atom_site_refinement_flags
_atom_site_disorder_assembly
_atom_site_disorder_group
C1 C 0.2480(3) 0.36695(19) 1.0805(3) 0.0577(7) Uani 1 1 d . . .
H1 H 0.1761 0.3666 0.9944 0.069 Uiso 1 1 calc R . .
C2 C 0.2679(4) 0.2788(2) 1.1621(3) 0.0679(8) Uani 1 1 d . . .
H2 H 0.2097 0.2188 1.1304 0.081 Uiso 1 1 calc R . .
C3 C 0.3727(4) 0.2792(2) 1.2895(3) 0.0721(9) Uani 1 1 d . . .
H3 H 0.3848 0.2197 1.3439 0.086 Uiso 1 1 calc R . .
C4 C 0.4593(4) 0.3669(3) 1.3363(3) 0.0782(9) Uani 1 1 d . . .
H4 H 0.5307 0.3671 1.4226 0.094 Uiso 1 1 calc R . .
C5 C 0.4408(3) 0.4555(2) 1.2555(3) 0.0662(8) Uani 1 1 d . . .
H5 H 0.4998 0.5152 1.2876 0.079 Uiso 1 1 calc R . .
C6 C 0.3358(3) 0.45542(18) 1.1281(2) 0.0473(6) Uani 1 1 d . . .
C7 C 0.2146(3) 0.64564(16) 0.8713(2) 0.0383(5) Uani 1 1 d . . .
C8 C 0.2255(3) 0.79920(18) 0.8029(2) 0.0511(6) Uani 1 1 d . . .
H8 H 0.2558 0.8684 0.7992 0.061 Uiso 1 1 calc R . .
C9 C 0.1113(3) 0.75179(16) 0.7036(2) 0.0459(6) Uani 1 1 d . . .
H9 H 0.0504 0.7810 0.6229 0.055 Uiso 1 1 calc R . .
C10 C 0.0019(3) 0.57102(16) 0.6719(2) 0.0419(6) Uani 1 1 d . . .
H10A H -0.1135 0.5936 0.6518 0.050 Uiso 1 1 calc R . .
H10B H 0.0091 0.5098 0.7299 0.050 Uiso 1 1 calc R . .
C11 C 0.0539(3) 0.54324(14) 0.5382(2) 0.0376(6) Uani 1 1 d . . .
H11A H 0.1696 0.5213 0.5578 0.045 Uiso 1 1 calc R . .
H11B H 0.0451 0.6040 0.4793 0.045 Uiso 1 1 calc R . .
N1 N 0.3241(2) 0.55225(15) 1.0561(2) 0.0504(5) Uani 1 1 d . . .
N2 N 0.2276(2) 0.55071(14) 0.93999(19) 0.0434(5) Uani 1 1 d . . .
N3 N 0.2902(2) 0.73451(14) 0.90761(19) 0.0475(5) Uani 1 1 d . . .
N4 N 0.1052(2) 0.65289(13) 0.74753(17) 0.0394(5) Uani 1 1 d . . .

loop_
_atom_site_aniso_label
_atom_site_aniso_U_11
_atom_site_aniso_U_22
_atom_site_aniso_U_33
_atom_site_aniso_U_23
_atom_site_aniso_U_13
_atom_site_aniso_U_12
C1 0.0758(18) 0.0524(16) 0.0470(15) -0.0022(13) 0.0177(13) 0.0008(13)
C2 0.099(2) 0.0438(16) 0.0674(19) 0.0014(14) 0.0332(17) 0.0018(15)
C3 0.081(2) 0.066(2) 0.076(2) 0.0274(17) 0.0313(17) 0.0158(16)
C4 0.065(2) 0.099(3) 0.0664(19) 0.0318(18) 0.0017(14) 0.0034(17)
C5 0.0571(17) 0.078(2) 0.0585(17) 0.0188(15) -0.0011(13) -0.0112(14)
C6 0.0484(14) 0.0498(15) 0.0456(15) 0.0068(11) 0.0136(12) 0.0029(11)
C7 0.0442(13) 0.0356(13) 0.0333(12) -0.0045(10) 0.0034(9) 0.0006(10)
C8 0.0607(16) 0.0343(13) 0.0540(15) -0.0028(11) 0.0010(12) -0.0029(11)
C9 0.0573(15) 0.0329(13) 0.0438(13) 0.0023(11) 0.0013(11) 0.0025(10)
C10 0.0457(13) 0.0379(13) 0.0402(13) -0.0067(10) 0.0042(10) -0.0050(10)
C11 0.0445(13) 0.0306(12) 0.0357(12) 0.0005(9) 0.0029(9) -0.0018(9)
N1 0.0553(13) 0.0508(13) 0.0429(12) 0.0026(10) 0.0048(10) 0.0005(9)
N2 0.0474(11) 0.0465(12) 0.0347(10) -0.0011(9) 0.0047(9) 0.0010(8)
N3 0.0576(13) 0.0392(11) 0.0405(11) -0.0059(9) -0.0024(9) -0.0021(9)
N4 0.0443(11) 0.0354(11) 0.0358(10) -0.0050(8) 0.0019(8) -0.0006(8)

loop_
_atom_type_symbol
_atom_type_description
_atom_type_scat_dispersion_real
_atom_type_scat_dispersion_imag
_atom_type_scat_source
C C 0.0033 0.0016 'International Tables Vol C Tables 4.2.6.8 and 6.1.1.4'
H H 0.0000 0.0000 'International Tables Vol C Tables 4.2.6.8 and 6.1.1.4'
N N 0.0061 0.0033 'International Tables Vol C Tables 4.2.6.8 and 6.1.1.4'

loop_
_geom_angle_atom_site_label_1
_geom_angle_atom_site_label_2
_geom_angle_atom_site_label_3
_geom_angle
_geom_angle_site_symmetry_1
_geom_angle_site_symmetry_3
_geom_angle_publ_flag
C6 C1 C2 119.3(3) . . ?
C6 C1 H1 120.3 . . ?
C2 C1 H1 120.3 . . ?
C3 C2 C1 120.5(3) . . ?
C3 C2 H2 119.7 . . ?
C1 C2 H2 119.7 . . ?
C4 C3 C2 120.0(3) . . ?
C4 C3 H3 120.0 . . ?
C2 C3 H3 120.0 . . ?
C3 C4 C5 120.0(3) . . ?
C3 C4 H4 120.0 . . ?
C5 C4 H4 120.0 . . ?
C6 C5 C4 120.2(3) . . ?
C6 C5 H5 119.9 . . ?
C4 C5 H5 119.9 . . ?
C5 C6 C1 120.0(2) . . ?
C5 C6 N1 114.9(2) . . ?
C1 C6 N1 125.1(2) . . ?
N3 C7 N4 111.79(18) . . ?
N3 C7 N2 130.3(2) . . ?
N4 C7 N2 117.85(18) . . ?
N3 C8 C9 112.4(2) . . ?
N3 C8 H8 123.8 . . ?
C9 C8 H8 123.8 . . ?
N4 C9 C8 105.04(19) . . ?
N4 C9 H9 127.5 . . ?
C8 C9 H9 127.5 . . ?
N4 C10 C11 112.45(18) . . ?
N4 C10 H10A 109.1 . . ?
C11 C10 H10A 109.1 . . ?
N4 C10 H10B 109.1 . . ?
C11 C10 H10B 109.1 . . ?
H10A C10 H10B 107.8 . . ?
C10 C11 C11 111.6(2) . 3_566 ?
C10 C11 H11A 109.3 . . ?
C11 C11 H11A 109.3 3_566 . ?
C10 C11 H11B 109.3 . . ?
C11 C11 H11B 109.3 3_566 . ?
H11A C11 H11B 108.0 . . ?
N2 N1 C6 113.95(19) . . ?
N1 N2 C7 113.71(18) . . ?
C7 N3 C8 103.85(18) . . ?
C9 N4 C7 106.94(17) . . ?
C9 N4 C10 125.04(18) . . ?
C7 N4 C10 128.00(17) . . ?

loop_
_geom_bond_atom_site_label_1
_geom_bond_atom_site_label_2
_geom_bond_distance
_geom_bond_site_symmetry_2
_geom_bond_publ_flag
C1 C6 1.381(3) . ?
C1 C2 1.385(3) . ?
C1 H1 0.9300 . ?
C2 C3 1.371(4) . ?
C2 H2 0.9300 . ?
C3 C4 1.366(4) . ?
C3 H3 0.9300 . ?
C4 C5 1.385(3) . ?
C4 H4 0.9300 . ?
C5 C6 1.372(3) . ?
C5 H5 0.9300 . ?
C6 N1 1.431(3) . ?
C7 N3 1.318(2) . ?
C7 N4 1.364(3) . ?
C7 N2 1.393(3) . ?
C8 N3 1.351(3) . ?
C8 C9 1.356(3) . ?
C8 H8 0.9300 . ?
C9 N4 1.352(3) . ?
C9 H9 0.9300 . ?
C10 N4 1.461(2) . ?
C10 C11 1.508(3) . ?
C10 H10A 0.9700 . ?
C10 H10B 0.9700 . ?
C11 C11 1.525(4) 3_566 ?
C11 H11A 0.9700 . ?
C11 H11B 0.9700 . ?
N1 N2 1.254(2) . ?

loop_
_geom_torsion_atom_site_label_1
_geom_torsion_atom_site_label_2
_geom_torsion_atom_site_label_3
_geom_torsion_atom_site_label_4
_geom_torsion
_geom_torsion_site_symmetry_1
_geom_torsion_site_symmetry_2
_geom_torsion_site_symmetry_3
_geom_torsion_site_symmetry_4
_geom_torsion_publ_flag
C6 C1 C2 C3 0.5(4) . . . . ?
C1 C2 C3 C4 -0.4(4) . . . . ?
C2 C3 C4 C5 0.2(4) . . . . ?
C3 C4 C5 C6 -0.1(4) . . . . ?
C4 C5 C6 C1 0.2(4) . . . . ?
C4 C5 C6 N1 178.4(2) . . . . ?
C2 C1 C6 C5 -0.4(4) . . . . ?
C2 C1 C6 N1 -178.4(2) . . . . ?
N3 C8 C9 N4 -0.5(3) . . . . ?
N4 C10 C11 C11 179.3(2) . . . 3_566 ?
C5 C6 N1 N2 -180.0(2) . . . . ?
C1 C6 N1 N2 -1.8(3) . . . . ?
C6 N1 N2 C7 179.04(17) . . . . ?
N3 C7 N2 N1 1.9(3) . . . . ?
N4 C7 N2 N1 -176.44(18) . . . . ?
N4 C7 N3 C8 0.1(2) . . . . ?
N2 C7 N3 C8 -178.4(2) . . . . ?
C9 C8 N3 C7 0.3(3) . . . . ?
C8 C9 N4 C7 0.5(2) . . . . ?
C8 C9 N4 C10 -178.3(2) . . . . ?
N3 C7 N4 C9 -0.4(2) . . . . ?
N2 C7 N4 C9 178.28(19) . . . . ?
N3 C7 N4 C10 178.36(19) . . . . ?
N2 C7 N4 C10 -3.0(3) . . . . ?
C11 C10 N4 C9 65.8(3) . . . . ?
C11 C10 N4 C7 -112.7(2) . . . . ?
